data_2243664
loop_
_publ_author_name
'Zurkowski, Claire'
'Lavina, Barbara'
'Chariton, Stella'
'Tkachev, Sergey'
'Prakapenka, Vitali'
'Campbell, Andrew'

_publ_section_title
;
 The novel high-pressure/high-temperature compound Co~12~P~7~ determined
 from synchrotron data
;
_journal_coeditor_code WM5583
_journal_issue 10
_journal_name_full 'Acta Crystallographica Section E'
_journal_page_first 1665
_journal_page_last 1668
_journal_paper_doi 10.1107/S2056989020012657
_journal_volume 76
_journal_year 2020
_chemical_formula_moiety 'Co12 P7'
_chemical_formula_structural 'Co12 P7'
_chemical_formula_sum 'Co12 P7'
_chemical_formula_weight 923.95
_chemical_name_common 'Cobalt phosphide'
_chemical_name_systematic 'Dodecacobalt heptaphosphide'
_space_group_crystal_system hexagonal
_space_group_IT_number 174
_space_group_name_Hall 'P -6'
_space_group_name_H-M_alt 'P -6'
_audit_creation_method SHELXL-2014/7
_cell_angle_alpha 90
_cell_angle_beta 90
_cell_angle_gamma 120
_cell_formula_units_Z 1
_cell_length_a 7.9700(14)
_cell_length_b 7.9700(14)
_cell_length_c 3.2034(4)
_cell_measurement_reflns_used 292
_cell_measurement_temperature 293(2)
_cell_measurement_theta_max 14.91
_cell_measurement_theta_min 2.25
_cell_volume 176.22(5)
_computing_cell_refinement
;
CrysAlisPro (Rigaku OD, 2018)
;
_computing_data_collection
;
CrysAlisPro (Rigaku OD, 2018)
;
_computing_data_reduction
;
CrysAlisPro (Rigaku OD, 2018)
;
_computing_molecular_graphics
;
<i>VESTA</i> (Momma & Izumi, 2011)
;
_computing_publication_material
;
publCIF (Westrip, 2010)
;
_computing_structure_refinement
;
<i>SHELXL2014/7</i> (Sheldrick, 2015b)
;
_computing_structure_solution
;
SHELXT (Sheldrick, 2015a)
;
_diffrn_ambient_temperature 293(2)
_diffrn_measured_fraction_theta_full 0.800
_diffrn_measured_fraction_theta_max 0.556
_diffrn_measurement_device_type '13IDD @ APS'
_diffrn_measurement_method '\w scans'
_diffrn_radiation_type synchrotron
_diffrn_radiation_wavelength 0.29521
_diffrn_reflns_av_R_equivalents 0.0061
_diffrn_reflns_av_unetI/netI 0.0106
_diffrn_reflns_limit_h_max 8
_diffrn_reflns_limit_h_min -6
_diffrn_reflns_limit_k_max 9
_diffrn_reflns_limit_k_min -10
_diffrn_reflns_limit_l_max 5
_diffrn_reflns_limit_l_min -5
_diffrn_reflns_number 336
_diffrn_reflns_theta_full 10.202
_diffrn_reflns_theta_max 14.952
_diffrn_reflns_theta_min 2.123
_diffrn_source synchrotron
_exptl_absorpt_coefficient_mu 2.47
_exptl_absorpt_correction_T_max 1.00000
_exptl_absorpt_correction_T_min 0.78899
_exptl_absorpt_correction_type multi-scan
_exptl_absorpt_process_details
;
(<i>CrysAlisPro</i>; Rigaku OD, 2018)
;
_exptl_crystal_colour black
_exptl_crystal_density_diffrn 8.706
_exptl_crystal_description irregular
_exptl_crystal_F_000 429
_exptl_crystal_size_max 0.010
_exptl_crystal_size_mid 0.010
_exptl_crystal_size_min 0.010
_refine_diff_density_max 2.345
_refine_diff_density_min -1.809
_refine_ls_abs_structure_details
;
Flack <i>x</i> determined using 75 quotients
[(<i>I</i>^+^)-(<i>I</i>^-^)]/[(<i>I</i>^+^)+(<i>I</i>^-^)]
(Parsons <i>et al.</i>,  2013)
;
_refine_ls_abs_structure_Flack 0.42(6)
_refine_ls_extinction_method none
_refine_ls_goodness_of_fit_ref 1.124
_refine_ls_hydrogen_treatment undef
_refine_ls_matrix_type full
_refine_ls_number_parameters 32
_refine_ls_number_reflns 292
_refine_ls_number_restraints 0
_refine_ls_restrained_S_all 1.124
_refine_ls_R_factor_all 0.0377
_refine_ls_R_factor_gt 0.0369
_refine_ls_shift/su_max 0.000
_refine_ls_shift/su_mean 0.000
_refine_ls_structure_factor_coef Fsqd
_refine_ls_weighting_details 'w=1/[\s^2^(Fo^2^)+(0.0802P)^2^] where P=(Fo^2^+2Fc^2^)/3'
_refine_ls_weighting_scheme calc
_refine_ls_wR_factor_gt 0.0951
_refine_ls_wR_factor_ref 0.0957
_reflns_number_gt 279
_reflns_number_total 292
_reflns_threshold_expression 'I > 2\s(I)'
_cod_data_source_file wm5583sup1.cif
_cod_data_source_block Co12P7_at_48GPa
_cod_original_cell_volume 176.22(7)
_cod_database_code 2243664
_shelx_space_group_comment
;
The symmetry employed for this shelxl refinement is uniquely defined
by the following loop, which should always be used as a source of
symmetry information in preference to the above space-group names.
They are only intended as comments.
;

loop_
_space_group_symop_operation_xyz
'x, y, z'
'-y, x-y, z'
'-x+y, -x, z'
'x, y, -z'
'-y, x-y, -z'
'-x+y, -x, -z'

loop_
_atom_site_type_symbol
_atom_site_label
_atom_site_fract_x
_atom_site_fract_y
_atom_site_fract_z
_atom_site_U_iso_or_equiv
_atom_site_adp_type
_atom_site_calc_flag
_atom_site_occupancy
_atom_site_disorder_assembly
_atom_site_disorder_group
Co Co0 0.0185(3) 0.2676(3) 0.0000 0.0047(4) Uani d 1 . .
Co Co1 0.1313(3) 0.6239(3) 0.0000 0.0047(4) Uani d 1 . .
Co Co2 0.2161(3) 0.2037(4) 0.5000 0.0071(4) Uani d 1 . .
Co Co3 0.5185(3) 0.1341(3) 0.5000 0.0051(4) Uani d 1 . .
P P4 0.1693(5) 0.4529(5) 0.5000 0.0062(6) Uiso d 1 . .
P P5 0.4454(5) 0.2795(6) 0.0000 0.0050(6) Uiso d 1 . .
P P6 0.0000 0.0000 0.0000 0.0069(9) Uiso d 1 . .

loop_
_atom_site_aniso_label
_atom_site_aniso_U_11
_atom_site_aniso_U_22
_atom_site_aniso_U_33
_atom_site_aniso_U_12
_atom_site_aniso_U_13
_atom_site_aniso_U_23
Co0 0.0044(8) 0.0030(8) 0.0062(5) 0.0015(7) 0.000 0.000
Co1 0.0038(8) 0.0024(7) 0.0071(8) 0.0009(6) 0.000 0.000
Co2 0.0081(8) 0.0069(9) 0.0079(6) 0.0049(7) 0.000 0.000
Co3 0.0038(8) 0.0028(8) 0.0069(7) 0.0005(6) 0.000 0.000

loop_
_atom_type_symbol
_atom_type_description
_atom_type_scat_dispersion_real
_atom_type_scat_dispersion_imag
_atom_type_scat_source
Co Co 0.3050 0.6296 'International Tables Vol C Tables 4.2.6.8 and 6.1.1.4'
P P 0.0667 0.0580 'International Tables Vol C Tables 4.2.6.8 and 6.1.1.4'

loop_
_geom_angle_atom_site_label_1
_geom_angle_atom_site_label_2
_geom_angle_atom_site_label_3
_geom_angle_site_symmetry_1
_geom_angle_site_symmetry_3
_geom_angle
_geom_angle_publ_flag
P6 Co0 P5 . 2 96.84(13) ?
P6 Co0 P4 . . 116.54(11) ?
P5 Co0 P4 2 . 114.33(11) ?
P6 Co0 P4 . 1_554 116.54(11) ?
P5 Co0 P4 2 1_554 114.33(11) ?
P4 Co0 P4 . 1_554 99.31(14) ?
P6 Co0 Co3 . 2_554 126.74(6) ?
P5 Co0 Co3 2 2_554 57.69(9) ?
P4 Co0 Co3 . 2_554 116.61(12) ?
P4 Co0 Co3 1_554 2_554 56.96(11) ?
P6 Co0 Co3 . 2 126.74(6) ?
P5 Co0 Co3 2 2 57.69(9) ?
P4 Co0 Co3 . 2 56.96(11) ?
P4 Co0 Co3 1_554 2 116.61(12) ?
Co3 Co0 Co3 2_554 2 81.31(9) ?
P6 Co0 Co2 . 1_554 60.69(6) ?
P5 Co0 Co2 2 1_554 129.60(8) ?
P4 Co0 Co2 . 1_554 116.07(13) ?
P4 Co0 Co2 1_554 1_554 56.73(11) ?
Co3 Co0 Co2 2_554 1_554 98.20(5) ?
Co3 Co0 Co2 2 1_554 170.85(9) ?
P6 Co0 Co2 . . 60.69(6) ?
P5 Co0 Co2 2 . 129.60(8) ?
P4 Co0 Co2 . . 56.73(11) ?
P4 Co0 Co2 1_554 . 116.07(13) ?
Co3 Co0 Co2 2_554 . 170.85(9) ?
Co3 Co0 Co2 2 . 98.20(5) ?
Co2 Co0 Co2 1_554 . 80.81(8) ?
P6 Co0 Co2 . 2_554 60.19(6) ?
P5 Co0 Co2 2 2_554 58.60(11) ?
P4 Co0 Co2 . 2_554 169.97(10) ?
P4 Co0 Co2 1_554 2_554 90.40(8) ?
Co3 Co0 Co2 2_554 2_554 66.85(7) ?
Co3 Co0 Co2 2 2_554 116.27(10) ?
Co2 Co0 Co2 1_554 2_554 71.44(10) ?
Co2 Co0 Co2 . 2_554 120.88(10) ?
P6 Co0 Co2 . 2 60.19(6) ?
P5 Co0 Co2 2 2 58.60(11) ?
P4 Co0 Co2 . 2 90.40(8) ?
P4 Co0 Co2 1_554 2 169.97(10) ?
Co3 Co0 Co2 2_554 2 116.27(10) ?
Co3 Co0 Co2 2 2 66.85(7) ?
Co2 Co0 Co2 1_554 2 120.88(10) ?
Co2 Co0 Co2 . 2 71.44(10) ?
Co2 Co0 Co2 2_554 2 79.79(9) ?
P6 Co0 Co1 . . 165.52(9) ?
P5 Co0 Co1 2 . 97.64(13) ?
P4 Co0 Co1 . . 56.65(9) ?
P4 Co0 Co1 1_554 . 56.65(9) ?
Co3 Co0 Co1 2_554 . 62.44(6) ?
Co3 Co0 Co1 2 . 62.44(6) ?
Co2 Co0 Co1 1_554 . 109.16(7) ?
Co2 Co0 Co1 . . 109.16(7) ?
Co2 Co0 Co1 2_554 . 128.86(7) ?
Co2 Co0 Co1 2 . 128.86(7) ?
P6 Co0 Co1 . 2_665 104.70(9) ?
P5 Co0 Co1 2 2_665 158.46(14) ?
P4 Co0 Co1 . 2_665 55.49(9) ?
P4 Co0 Co1 1_554 2_665 55.49(9) ?
Co3 Co0 Co1 2_554 2_665 107.42(7) ?
Co3 Co0 Co1 2 2_665 107.42(7) ?
Co2 Co0 Co1 1_554 2_665 63.90(7) ?
Co2 Co0 Co1 . 2_665 63.90(7) ?
Co2 Co0 Co1 2_554 2_665 133.74(7) ?
Co2 Co0 Co1 2 2_665 133.74(7) ?
Co1 Co0 Co1 . 2_665 60.82(8) ?
P5 Co1 P4 3_565 3_565 108.68(12) ?
P5 Co1 P4 3_565 3_564 108.68(12) ?
P4 Co1 P4 3_565 3_564 94.55(18) ?
P5 Co1 P4 3_565 1_554 108.29(12) ?
P4 Co1 P4 3_565 1_554 143.01(13) ?
P4 Co1 P4 3_564 1_554 74.85(14) ?
P5 Co1 P4 3_565 . 108.29(12) ?
P4 Co1 P4 3_565 . 74.85(14) ?
P4 Co1 P4 3_564 . 143.01(13) ?
P4 Co1 P4 1_554 . 92.36(16) ?
P5 Co1 Co0 3_565 . 89.08(13) ?
P4 Co1 Co0 3_565 . 127.10(9) ?
P4 Co1 Co0 3_564 . 127.10(9) ?
P4 Co1 Co0 1_554 . 52.26(8) ?
P4 Co1 Co0 . . 52.26(8) ?
P5 Co1 Co0 3_565 3_565 91.74(12) ?
P4 Co1 Co0 3_565 3_565 52.58(9) ?
P4 Co1 Co0 3_564 3_565 52.58(9) ?
P4 Co1 Co0 1_554 3_565 127.40(9) ?
P4 Co1 Co0 . 3_565 127.40(9) ?
Co0 Co1 Co0 . 3_565 179.18(8) ?
P5 Co1 Co1 3_565 3_565 151.31(16) ?
P4 Co1 Co1 3_565 3_565 55.38(11) ?
P4 Co1 Co1 3_564 3_565 55.38(11) ?
P4 Co1 Co1 1_554 3_565 91.21(10) ?
P4 Co1 Co1 . 3_565 91.21(10) ?
Co0 Co1 Co1 . 3_565 119.61(8) ?
Co0 Co1 Co1 3_565 3_565 59.56(10) ?
P5 Co1 Co1 3_565 2_665 148.69(16) ?
P4 Co1 Co1 3_565 2_665 92.13(10) ?
P4 Co1 Co1 3_564 2_665 92.13(10) ?
P4 Co1 Co1 1_554 2_665 53.93(10) ?
P4 Co1 Co1 . 2_665 53.93(10) ?
Co0 Co1 Co1 . 2_665 59.61(8) ?
Co0 Co1 Co1 3_565 2_665 119.56(10) ?
Co1 Co1 Co1 3_565 2_665 60.0 ?
P5 Co1 Co3 3_565 2_554 54.42(8) ?
P4 Co1 Co3 3_565 2_554 163.07(13) ?
P4 Co1 Co3 3_564 2_554 92.51(9) ?
P4 Co1 Co3 1_554 2_554 53.87(11) ?
P4 Co1 Co3 . 2_554 107.88(12) ?
Co0 Co1 Co3 . 2_554 57.72(8) ?
Co0 Co1 Co3 3_565 2_554 122.84(8) ?
Co1 Co1 Co3 3_565 2_554 139.67(4) ?
Co1 Co1 Co3 2_665 2_554 102.97(11) ?
P5 Co1 Co3 3_565 2 54.42(8) ?
P4 Co1 Co3 3_565 2 92.51(9) ?
P4 Co1 Co3 3_564 2 163.07(13) ?
P4 Co1 Co3 1_554 2 107.88(12) ?
P4 Co1 Co3 . 2 53.87(11) ?
Co0 Co1 Co3 . 2 57.72(8) ?
Co0 Co1 Co3 3_565 2 122.84(8) ?
Co1 Co1 Co3 3_565 2 139.67(4) ?
Co1 Co1 Co3 2_665 2 102.97(11) ?
Co3 Co1 Co3 2_554 2 76.82(8) ?
P5 Co1 Co2 3_565 3_565 55.58(8) ?
P4 Co1 Co2 3_565 3_565 53.20(10) ?
P4 Co1 Co2 3_564 3_565 107.02(11) ?
P4 Co1 Co2 1_554 3_565 163.76(12) ?
P4 Co1 Co2 . 3_565 94.83(9) ?
Co0 Co1 Co2 . 3_565 123.33(7) ?
Co0 Co1 Co2 3_565 3_565 57.23(6) ?
Co1 Co1 Co2 3_565 3_565 103.16(10) ?
Co1 Co1 Co2 2_665 3_565 140.65(5) ?
Co3 Co1 Co2 2_554 3_565 109.96(9) ?
Co3 Co1 Co2 2 3_565 65.62(7) ?
P4 Co2 P5 . . 103.71(12) ?
P4 Co2 P5 . 1_556 103.71(12) ?
P5 Co2 P5 . 1_556 89.59(15) ?
P4 Co2 P6 . . 103.35(9) ?
P5 Co2 P6 . . 85.20(8) ?
P5 Co2 P6 1_556 . 152.92(13) ?
P4 Co2 P6 . 1_556 103.35(9) ?
P5 Co2 P6 . 1_556 152.92(13) ?
P5 Co2 P6 1_556 1_556 85.20(8) ?
P6 Co2 P6 . 1_556 87.44(8) ?
P4 Co2 Co0 . 1_556 53.12(8) ?
P5 Co2 Co0 . 1_556 155.85(14) ?
P5 Co2 Co0 1_556 1_556 89.95(7) ?
P6 Co2 Co0 . 1_556 105.40(8) ?
P6 Co2 Co0 1_556 1_556 50.91(5) ?
P4 Co2 Co0 . . 53.12(8) ?
P5 Co2 Co0 . . 89.95(7) ?
P5 Co2 Co0 1_556 . 155.85(14) ?
P6 Co2 Co0 . . 50.91(5) ?
P6 Co2 Co0 1_556 . 105.40(8) ?
Co0 Co2 Co0 1_556 . 80.81(8) ?
P4 Co2 Co0 . 3 140.08(4) ?
P5 Co2 Co0 . 3 51.74(11) ?
P5 Co2 Co0 1_556 3 106.53(11) ?
P6 Co2 Co0 . 3 50.57(5) ?
P6 Co2 Co0 1_556 3 104.56(10) ?
Co0 Co2 Co0 1_556 3 149.98(11) ?
Co0 Co2 Co0 . 3 91.97(7) ?
P4 Co2 Co0 . 3_556 140.08(4) ?
P5 Co2 Co0 . 3_556 106.54(11) ?
P5 Co2 Co0 1_556 3_556 51.74(11) ?
P6 Co2 Co0 . 3_556 104.56(10) ?
P6 Co2 Co0 1_556 3_556 50.57(5) ?
Co0 Co2 Co0 1_556 3_556 91.97(7) ?
Co0 Co2 Co0 . 3_556 149.98(11) ?
Co0 Co2 Co0 3 3_556 79.79(9) ?
P4 Co2 Co1 . 2_666 52.64(9) ?
P5 Co2 Co1 . 2_666 103.19(12) ?
P5 Co2 Co1 1_556 2_666 51.16(10) ?
P6 Co2 Co1 . 2_666 155.65(9) ?
P6 Co2 Co1 1_556 2_666 94.13(4) ?
Co0 Co2 Co1 1_556 2_666 58.87(6) ?
Co0 Co2 Co1 . 2_666 105.65(9) ?
Co0 Co2 Co1 3 2_666 149.97(10) ?
Co0 Co2 Co1 3_556 2_666 95.00(6) ?
P4 Co2 Co1 . 2_665 52.64(9) ?
P5 Co2 Co1 . 2_665 51.16(10) ?
P5 Co2 Co1 1_556 2_665 103.19(13) ?
P6 Co2 Co1 . 2_665 94.13(4) ?
P6 Co2 Co1 1_556 2_665 155.65(9) ?
Co0 Co2 Co1 1_556 2_665 105.65(9) ?
Co0 Co2 Co1 . 2_665 58.87(6) ?
Co0 Co2 Co1 3 2_665 95.00(6) ?
Co0 Co2 Co1 3_556 2_665 149.97(10) ?
Co1 Co2 Co1 2_666 2_665 74.74(7) ?
P4 Co2 Co3 . . 138.57(14) ?
P5 Co2 Co3 . . 51.66(8) ?
P5 Co2 Co3 1_556 . 51.66(8) ?
P6 Co2 Co3 . . 106.26(8) ?
P6 Co2 Co3 1_556 . 106.26(8) ?
Co0 Co2 Co3 1_556 . 139.47(4) ?
Co0 Co2 Co3 . . 139.47(4) ?
Co0 Co2 Co3 3 . 55.89(7) ?
Co0 Co2 Co3 3_556 . 55.89(7) ?
Co1 Co2 Co3 2_666 . 96.63(8) ?
Co1 Co2 Co3 2_665 . 96.63(8) ?
P5 Co3 P5 2_656 2_655 93.78(15) ?
P5 Co3 P4 2_656 3 107.43(14) ?
P5 Co3 P4 2_655 3 107.43(14) ?
P5 Co3 P5 2_656 1_556 77.38(14) ?
P5 Co3 P5 2_655 1_556 146.69(16) ?
P4 Co3 P5 3 1_556 105.86(14) ?
P5 Co3 P5 2_656 . 146.69(16) ?
P5 Co3 P5 2_655 . 77.38(14) ?
P4 Co3 P5 3 . 105.86(14) ?
P5 Co3 P5 1_556 . 92.44(15) ?
P5 Co3 Co0 2_656 3 160.35(15) ?
P5 Co3 Co0 2_655 3 89.46(9) ?
P4 Co3 Co0 3 3 53.31(7) ?
P5 Co3 Co0 1_556 3 109.66(12) ?
P5 Co3 Co0 . 3 52.82(11) ?
P5 Co3 Co0 2_656 3_556 89.46(9) ?
P5 Co3 Co0 2_655 3_556 160.35(15) ?
P4 Co3 Co0 3 3_556 53.31(7) ?
P5 Co3 Co0 1_556 3_556 52.82(11) ?
P5 Co3 Co0 . 3_556 109.66(12) ?
Co0 Co3 Co0 3 3_556 81.32(9) ?
P5 Co3 Co3 2_656 2_655 56.36(10) ?
P5 Co3 Co3 2_655 2_655 56.36(10) ?
P4 Co3 Co3 3 2_655 151.84(16) ?
P5 Co3 Co3 1_556 2_655 93.38(11) ?
P5 Co3 Co3 . 2_655 93.38(11) ?
Co0 Co3 Co3 3 2_655 138.36(5) ?
Co0 Co3 Co3 3_556 2_655 138.36(5) ?
P5 Co3 Co3 2_656 3_665 93.99(11) ?
P5 Co3 Co3 2_655 3_665 93.99(11) ?
P4 Co3 Co3 3 3_665 148.16(16) ?
P5 Co3 Co3 1_556 3_665 55.42(11) ?
P5 Co3 Co3 . 3_665 55.42(11) ?
Co0 Co3 Co3 3 3_665 105.12(10) ?
Co0 Co3 Co3 3_556 3_665 105.12(10) ?
Co3 Co3 Co3 2_655 3_665 60.0 ?
P5 Co3 Co1 2_656 3 107.55(12) ?
P5 Co3 Co1 2_655 3 52.72(10) ?
P4 Co3 Co1 3 3 54.71(8) ?
P5 Co3 Co1 1_556 3 160.55(15) ?
P5 Co3 Co1 . 3 92.62(8) ?
Co0 Co3 Co1 3 3 59.83(7) ?
Co0 Co3 Co1 3_556 3 107.89(10) ?
Co3 Co3 Co1 2_655 3 105.04(11) ?
Co3 Co3 Co1 3_665 3 140.36(4) ?
P5 Co3 Co1 2_656 3_556 52.72(10) ?
P5 Co3 Co1 2_655 3_556 107.55(12) ?
P4 Co3 Co1 3 3_556 54.71(8) ?
P5 Co3 Co1 1_556 3_556 92.62(8) ?
P5 Co3 Co1 . 3_556 160.55(15) ?
Co0 Co3 Co1 3 3_556 107.89(10) ?
Co0 Co3 Co1 3_556 3_556 59.83(7) ?
Co3 Co3 Co1 2_655 3_556 105.04(11) ?
Co3 Co3 Co1 3_665 3_556 140.36(4) ?
Co1 Co3 Co1 3 3_556 76.82(8) ?
P5 Co3 Co2 2_656 . 130.38(8) ?
P5 Co3 Co2 2_655 . 130.38(8) ?
P4 Co3 Co2 3 . 82.57(13) ?
P5 Co3 Co2 1_556 . 53.49(10) ?
P5 Co3 Co2 . . 53.49(10) ?
Co0 Co3 Co2 3 . 57.26(7) ?
Co0 Co3 Co2 3_556 . 57.26(7) ?
Co3 Co3 Co2 2_655 . 125.59(11) ?
Co3 Co3 Co2 3_665 . 65.59(11) ?
Co1 Co3 Co2 3 . 116.75(8) ?
Co1 Co3 Co2 3_556 . 116.75(8) ?
Co0 P4 Co0 . 1_556 99.31(14) ?
Co0 P4 Co1 . 2_666 144.1(2) ?
Co0 P4 Co1 1_556 2_666 71.92(7) ?
Co0 P4 Co1 . 2_665 71.92(7) ?
Co0 P4 Co1 1_556 2_665 144.1(2) ?
Co1 P4 Co1 2_666 2_665 94.55(17) ?
Co0 P4 Co2 . . 70.15(11) ?
Co0 P4 Co2 1_556 . 70.15(11) ?
Co1 P4 Co2 2_666 . 74.16(12) ?
Co1 P4 Co2 2_665 . 74.16(12) ?
Co0 P4 Co3 . 2 69.73(11) ?
Co0 P4 Co3 1_556 2 69.73(11) ?
Co1 P4 Co3 2_666 2 132.68(9) ?
Co1 P4 Co3 2_665 2 132.68(9) ?
Co2 P4 Co3 . 2 116.01(16) ?
Co0 P4 Co1 . . 71.09(7) ?
Co0 P4 Co1 1_556 . 140.9(2) ?
Co1 P4 Co1 2_666 . 136.84(16) ?
Co1 P4 Co1 2_665 . 70.69(9) ?
Co2 P4 Co1 . . 133.80(8) ?
Co3 P4 Co1 2 . 71.42(12) ?
Co0 P4 Co1 . 1_556 140.9(2) ?
Co0 P4 Co1 1_556 1_556 71.09(7) ?
Co1 P4 Co1 2_666 1_556 70.69(9) ?
Co1 P4 Co1 2_665 1_556 136.84(17) ?
Co2 P4 Co1 . 1_556 133.80(8) ?
Co3 P4 Co1 2 1_556 71.42(12) ?
Co1 P4 Co1 . 1_556 92.36(16) ?
Co0 P4 P4 . 2_665 125.14(14) ?
Co0 P4 P4 1_556 2_665 125.14(14) ?
Co1 P4 P4 2_666 2_665 53.25(12) ?
Co1 P4 P4 2_665 2_665 53.25(12) ?
Co2 P4 P4 . 2_665 94.4(2) ?
Co3 P4 P4 2 2_665 149.6(2) ?
Co1 P4 P4 . 2_665 87.91(10) ?
Co1 P4 P4 1_556 2_665 87.91(10) ?
Co0 P4 P4 . 3_565 122.98(14) ?
Co0 P4 P4 1_556 3_565 122.98(14) ?
Co1 P4 P4 2_666 3_565 88.73(10) ?
Co1 P4 P4 2_665 3_565 88.73(10) ?
Co2 P4 P4 . 3_565 154.4(2) ?
Co3 P4 P4 2 3_565 89.6(2) ?
Co1 P4 P4 . 3_565 51.90(11) ?
Co1 P4 P4 1_556 3_565 51.90(11) ?
P4 P4 P4 2_665 3_565 60.0 ?
Co0 P5 Co1 3 2_665 126.72(19) ?
Co0 P5 Co3 3 3_665 132.10(9) ?
Co1 P5 Co3 2_665 3_665 72.86(12) ?
Co0 P5 Co3 3 3_664 132.10(9) ?
Co1 P5 Co3 2_665 3_664 72.86(12) ?
Co3 P5 Co3 3_665 3_664 93.78(15) ?
Co0 P5 Co3 3 1_554 69.48(13) ?
Co1 P5 Co3 2_665 1_554 133.45(8) ?
Co3 P5 Co3 3_665 1_554 133.08(18) ?
Co3 P5 Co3 3_664 1_554 68.22(10) ?
Co0 P5 Co3 3 . 69.48(13) ?
Co1 P5 Co3 2_665 . 133.45(8) ?
Co3 P5 Co3 3_665 . 68.22(10) ?
Co3 P5 Co3 3_664 . 133.08(18) ?
Co3 P5 Co3 1_554 . 92.44(15) ?
Co0 P5 Co2 3 . 69.66(13) ?
Co1 P5 Co2 2_665 . 73.26(11) ?
Co3 P5 Co2 3_665 . 78.50(8) ?
Co3 P5 Co2 3_664 . 146.03(19) ?
Co3 P5 Co2 1_554 . 139.1(2) ?
Co3 P5 Co2 . . 74.85(8) ?
Co0 P5 Co2 3 1_554 69.66(13) ?
Co1 P5 Co2 2_665 1_554 73.25(11) ?
Co3 P5 Co2 3_665 1_554 146.03(19) ?
Co3 P5 Co2 3_664 1_554 78.50(8) ?
Co3 P5 Co2 1_554 1_554 74.85(8) ?
Co3 P5 Co2 . 1_554 139.1(2) ?
Co2 P5 Co2 . 1_554 89.59(15) ?
Co0 P6 Co0 2 . 120.0 ?
Co0 P6 Co0 2 3 120.0 ?
Co0 P6 Co0 . 3 120.0 ?
Co0 P6 Co2 2 3_554 69.24(6) ?
Co0 P6 Co2 . 3_554 136.27(4) ?
Co0 P6 Co2 3 3_554 68.40(6) ?
Co0 P6 Co2 2 3 69.24(6) ?
Co0 P6 Co2 . 3 136.27(4) ?
Co0 P6 Co2 3 3 68.40(6) ?
Co2 P6 Co2 3_554 3 87.45(8) ?
Co0 P6 Co2 2 . 136.27(4) ?
Co0 P6 Co2 . . 68.40(6) ?
Co0 P6 Co2 3 . 69.24(6) ?
Co2 P6 Co2 3_554 . 137.63(3) ?
Co2 P6 Co2 3 . 77.49(6) ?
Co0 P6 Co2 2 1_554 136.27(4) ?
Co0 P6 Co2 . 1_554 68.40(6) ?
Co0 P6 Co2 3 1_554 69.24(6) ?
Co2 P6 Co2 3_554 1_554 77.49(6) ?
Co2 P6 Co2 3 1_554 137.64(3) ?
Co2 P6 Co2 . 1_554 87.44(8) ?
Co0 P6 Co2 2 2_554 68.40(6) ?
Co0 P6 Co2 . 2_554 69.24(6) ?
Co0 P6 Co2 3 2_554 136.27(4) ?
Co2 P6 Co2 3_554 2_554 77.49(6) ?
Co2 P6 Co2 3 2_554 137.63(3) ?
Co2 P6 Co2 . 2_554 137.63(3) ?
Co2 P6 Co2 1_554 2_554 77.49(6) ?
Co0 P6 Co2 2 2 68.40(6) ?
Co0 P6 Co2 . 2 69.24(6) ?
Co0 P6 Co2 3 2 136.27(4) ?
Co2 P6 Co2 3_554 2 137.63(3) ?
Co2 P6 Co2 3 2 77.49(6) ?
Co2 P6 Co2 . 2 77.49(6) ?
Co2 P6 Co2 1_554 2 137.63(3) ?
Co2 P6 Co2 2_554 2 87.44(8) ?

loop_
_geom_bond_atom_site_label_1
_geom_bond_atom_site_label_2
_geom_bond_site_symmetry_2
_geom_bond_distance
_geom_bond_publ_flag
Co0 P6 . 2.0629(18) ?
Co0 P5 2 2.091(4) ?
Co0 P4 . 2.102(2) ?
Co0 P4 1_554 2.102(2) ?
Co0 Co3 2_554 2.458(2) ?
Co0 Co3 2 2.458(2) ?
Co0 Co2 1_554 2.4710(19) ?
Co0 Co2 . 2.4710(19) ?
Co0 Co2 2_554 2.497(2) ?
Co0 Co2 2 2.497(2) ?
Co0 Co1 . 2.514(3) ?
Co0 Co1 2_665 2.515(2) ?
Co1 P5 3_565 2.147(4) ?
Co1 P4 3_565 2.180(3) ?
Co1 P4 3_564 2.180(3) ?
Co1 P4 1_554 2.220(3) ?
Co1 P4 . 2.220(3) ?
Co1 Co0 3_565 2.515(2) ?
Co1 Co1 3_565 2.546(3) ?
Co1 Co1 2_665 2.546(3) ?
Co1 Co3 2_554 2.578(2) ?
Co1 Co3 2 2.578(2) ?
Co1 Co2 3_565 2.639(2) ?
Co2 P4 . 2.197(4) ?
Co2 P5 . 2.273(3) ?
Co2 P5 1_556 2.273(3) ?
Co2 P6 . 2.3174(17) ?
Co2 P6 1_556 2.3174(17) ?
Co2 Co0 1_556 2.4710(19) ?
Co2 Co0 3 2.497(2) ?
Co2 Co0 3_556 2.497(2) ?
Co2 Co1 2_666 2.639(2) ?
Co2 Co1 2_665 2.639(2) ?
Co2 Co3 . 2.730(2) ?
Co3 P5 2_656 2.194(3) ?
Co3 P5 2_655 2.194(3) ?
Co3 P4 3 2.197(5) ?
Co3 P5 1_556 2.218(3) ?
Co3 P5 . 2.219(3) ?
Co3 Co0 3 2.458(2) ?
Co3 Co0 3_556 2.458(2) ?
Co3 Co3 2_655 2.474(3) ?
Co3 Co3 3_665 2.475(3) ?
Co3 Co1 3 2.578(2) ?
Co3 Co1 3_556 2.578(2) ?
P4 Co0 1_556 2.102(2) ?
P4 Co1 2_666 2.180(3) ?
P4 Co1 2_665 2.180(3) ?
P4 Co3 2 2.197(5) ?
P4 Co1 1_556 2.220(3) ?
P4 P4 2_665 2.674(6) ?
P4 P4 3_565 2.674(6) ?
P5 Co0 3 2.091(4) ?
P5 Co1 2_665 2.147(4) ?
P5 Co3 3_665 2.194(3) ?
P5 Co3 3_664 2.194(3) ?
P5 Co3 1_554 2.218(3) ?
P5 Co2 1_554 2.273(3) ?
P6 Co0 2 2.0629(18) ?
P6 Co0 3 2.0629(18) ?
P6 Co2 3_554 2.3174(17) ?
P6 Co2 3 2.3174(17) ?
P6 Co2 1_554 2.3174(17) ?
P6 Co2 2_554 2.3175(17) ?
P6 Co2 2 2.3175(17) ?

_cod_database_fobs_code 2243664
